data_7705095
loop_
_publ_author_name
'Santoro, Orlando'
'Elsegood, Mark R. J.'
'Bedwell, Elizabeth V.'
'Pryce, Jake A.'
'Redshaw, Carl'

_publ_section_title
;
 INSIGHTS into the structures adopted by titanocalix[6 and 8]arenes and
 their use in the ring opening polymerization of cyclic esters.
;
_journal_issue 34
_journal_name_full 'Dalton transactions (Cambridge, England : 2003)'
_journal_page_first 11978
_journal_page_last 11996
_journal_paper_doi 10.1039/d0dt02130j
_journal_volume 49
_journal_year 2020
_chemical_formula_moiety 'C100 H126 Cl4 N2 O12 Ti4, 4(C2 H3 N)'
_chemical_formula_sum 'C108 H138 Cl4 N6 O12 Ti4'
_chemical_formula_weight 2045.64
_space_group_crystal_system triclinic
_space_group_IT_number 2
_space_group_name_Hall '-P 1'
_space_group_name_H-M_alt 'P -1'
_atom_sites_solution_hydrogens geom
_atom_sites_solution_primary iterative
_atom_sites_solution_secondary difmap
_audit_creation_method SHELXL-2018/3
_audit_update_record
;
2020-07-08 deposited with the CCDC.	2020-08-10 downloaded from the CCDC.
;
_cell_angle_alpha 104.2611(12)
_cell_angle_beta 93.0977(15)
_cell_angle_gamma 98.7122(13)
_cell_formula_units_Z 1
_cell_length_a 11.1401(2)
_cell_length_b 15.00590(15)
_cell_length_c 16.5752(3)
_cell_measurement_reflns_used 36082
_cell_measurement_temperature 100(2)
_cell_measurement_theta_max 70.33
_cell_measurement_theta_min 4.06
_cell_volume 2642.36(7)
_computing_cell_refinement 'CrysAlisPro 1.171.39.46b (Rigaku OD, 2018)'
_computing_data_collection 'CrysAlisPro 1.171.39.46b (Rigaku OD, 2018)'
_computing_data_reduction 'CrysAlisPro 1.171.39.46b (Rigaku OD, 2018)'
_computing_molecular_graphics 'Bruker SHELXTL'
_computing_publication_material 'Bruker SHELXTL'
_computing_structure_refinement 'SHELXL-2018/3 (Sheldrick, 2018)'
_computing_structure_solution 'SHELXT-2014/5 (Sheldrick, 2015)'
_diffrn_ambient_temperature 100(2)
_diffrn_detector_area_resol_mean 10
_diffrn_measured_fraction_theta_full 0.994
_diffrn_measured_fraction_theta_max 0.992
_diffrn_measurement_device 'four-circle diffractometer'
_diffrn_measurement_device_details 'Rigaku, AFC11 quarter \c goniometer'
_diffrn_measurement_device_type
; 
Rigaku 007HF equipped with Varimax confocal mirrors and 
an AFC11 goniometer and HyPix 6000 detector 
;
_diffrn_measurement_method 'profile data from \w-scans'
_diffrn_radiation_collimation 0.3
_diffrn_radiation_type CuK\a
_diffrn_radiation_wavelength 1.54178
_diffrn_reflns_av_R_equivalents 0.0238
_diffrn_reflns_av_unetI/netI 0.0143
_diffrn_reflns_Laue_measured_fraction_full 0.994
_diffrn_reflns_Laue_measured_fraction_max 0.992
_diffrn_reflns_limit_h_max 13
_diffrn_reflns_limit_h_min -13
_diffrn_reflns_limit_k_max 18
_diffrn_reflns_limit_k_min -18
_diffrn_reflns_limit_l_max 19
_diffrn_reflns_limit_l_min -19
_diffrn_reflns_number 99465
_diffrn_reflns_point_group_measured_fraction_full 0.994
_diffrn_reflns_point_group_measured_fraction_max 0.992
_diffrn_reflns_theta_full 67.679
_diffrn_reflns_theta_max 68.254
_diffrn_reflns_theta_min 3.571
_diffrn_source 'Rotating anode'
_exptl_absorpt_coefficient_mu 3.900
_exptl_absorpt_correction_T_max 1.000
_exptl_absorpt_correction_T_min 0.917
_exptl_absorpt_correction_type multi-scan
_exptl_absorpt_process_details
; 
CrysAlisPro 1.171.39.46b (Rigaku Oxford Diffraction, 2018) 
Empirical absorption correction using spherical harmonics, 
 implemented in SCALE3 ABSPACK scaling algorithm. 
;
_exptl_crystal_colour orange
_exptl_crystal_density_diffrn 1.286
_exptl_crystal_density_method 'not measured'
_exptl_crystal_description block
_exptl_crystal_F_000 1080
_exptl_crystal_recrystallization_method 'Re-crystallisation from solvent: acetonitrile'
_exptl_crystal_size_max 0.070
_exptl_crystal_size_mid 0.060
_exptl_crystal_size_min 0.050
_refine_diff_density_max 2.546
_refine_diff_density_min -1.205
_refine_diff_density_rms 0.088
_refine_ls_extinction_method none
_refine_ls_goodness_of_fit_ref 1.045
_refine_ls_hydrogen_treatment constr
_refine_ls_matrix_type full
_refine_ls_number_parameters 645
_refine_ls_number_reflns 19474
_refine_ls_number_restraints 134
_refine_ls_restrained_S_all 1.043
_refine_ls_R_factor_all 0.0698
_refine_ls_R_factor_gt 0.0665
_refine_ls_shift/su_max 0.000
_refine_ls_shift/su_mean 0.000
_refine_ls_structure_factor_coef Fsqd
_refine_ls_weighting_details 'w=1/[\s^2^(Fo^2^)+(0.1282P)^2^+1.7134P] where P=(Fo^2^+2Fc^2^)/3'
_refine_ls_weighting_scheme calc
_refine_ls_wR_factor_gt 0.1871
_refine_ls_wR_factor_ref 0.1904
_reflns_Friedel_coverage 0.000
_reflns_number_gt 17743
_reflns_number_total 19474
_reflns_threshold_expression 'I > 2\s(I)'
_twin_special_details
;
Component 2 rotated by 8.1802\% 
 around [-0.01 0.98 0.18] (reciprocal) or [0.20 0.92 0.33] (direct)
;
_cod_data_source_file d0dt02130j2.cif
_cod_data_source_block 2
_cod_depositor_comments 'Adding full bibliography for 7705091--7705102.cif.'
_cod_database_code 7705095
_shelx_shelxl_version_number 2018/3
_shelx_space_group_comment
; 
The symmetry employed for this shelxl refinement is uniquely defined 
by the following loop, which should always be used as a source of 
symmetry information in preference to the above space-group names. 
They are only intended as comments. 
;
_shelx_estimated_absorpt_t_min 0.772
_shelx_estimated_absorpt_t_max 0.829

loop_
_space_group_symop_operation_xyz
'x, y, z'
'-x, -y, -z'

loop_
_atom_site_label
_atom_site_type_symbol
_atom_site_fract_x
_atom_site_fract_y
_atom_site_fract_z
_atom_site_U_iso_or_equiv
_atom_site_adp_type
_atom_site_occupancy
_atom_site_site_symmetry_order
_atom_site_calc_flag
_atom_site_refinement_flags_posn
_atom_site_refinement_flags_adp
_atom_site_refinement_flags_occupancy
_atom_site_disorder_assembly
_atom_site_disorder_group
Ti1 Ti 0.60420(5) 0.64931(3) 0.11673(3) 0.02012(16) Uani 1 1 d . . . . .
Ti2 Ti 0.48204(5) 0.44026(3) 0.06747(3) 0.02016(16) Uani 1 1 d . . . . .
Cl1 Cl 0.61984(7) 0.39691(5) 0.15389(4) 0.0284(2) Uani 1 1 d . . . . .
O1 O 0.46440(19) 0.55936(14) 0.14734(12) 0.0213(4) Uani 1 1 d . . . . .
O2 O 0.47459(19) 0.65973(14) 0.02719(12) 0.0209(4) Uani 1 1 d . . . . .
O3 O 0.70279(19) 0.74862(14) 0.09437(13) 0.0228(4) Uani 1 1 d . . . . .
O4 O 0.69117(19) 0.65039(14) 0.21368(13) 0.0236(4) Uani 1 1 d . . . . .
O5 O 0.60664(19) 0.54055(14) 0.03542(12) 0.0215(4) Uani 1 1 d . . . . .
C1 C 0.3821(3) 0.58600(19) 0.20442(18) 0.0209(6) Uani 1 1 d . . . . .
C2 C 0.4141(3) 0.59946(19) 0.28980(18) 0.0218(6) Uani 1 1 d . . . . .
C3 C 0.3288(3) 0.6283(2) 0.34532(18) 0.0237(6) Uani 1 1 d . . . . .
H3 H 0.348978 0.636953 0.403474 0.028 Uiso 1 1 calc R U . . .
C4 C 0.2150(3) 0.6447(2) 0.31849(19) 0.0257(6) Uani 1 1 d . . . . .
C5 C 0.1903(3) 0.6344(2) 0.23297(19) 0.0233(6) Uani 1 1 d . . . . .
H5 H 0.114842 0.647321 0.213318 0.028 Uiso 1 1 calc R U . . .
C6 C 0.2721(3) 0.60578(19) 0.17534(18) 0.0212(6) Uani 1 1 d . . . . .
C7 C 0.1214(3) 0.6760(3) 0.3795(2) 0.0323(7) Uani 1 1 d . . . . .
C8 C 0.1406(4) 0.6481(4) 0.4610(2) 0.0510(11) Uani 1 1 d . . . . .
H8A H 0.219628 0.680950 0.490463 0.076 Uiso 1 1 calc R U . . .
H8B H 0.139165 0.580577 0.448747 0.076 Uiso 1 1 calc R U . . .
H8C H 0.075354 0.664704 0.496221 0.076 Uiso 1 1 calc R U . . .
C9 C -0.0091(4) 0.6311(3) 0.3427(3) 0.0442(9) Uani 1 1 d . . . . .
H9A H -0.066388 0.651974 0.383231 0.066 Uiso 1 1 calc R U . . .
H9B H -0.016849 0.562993 0.330013 0.066 Uiso 1 1 calc R U . . .
H9C H -0.027617 0.649465 0.291233 0.066 Uiso 1 1 calc R U . . .
C10 C 0.1312(5) 0.7817(3) 0.3959(3) 0.0582(12) Uani 1 1 d . . . . .
H10A H 0.118998 0.798080 0.342730 0.087 Uiso 1 1 calc R U . . .
H10B H 0.212242 0.812184 0.423535 0.087 Uiso 1 1 calc R U . . .
H10C H 0.068739 0.802663 0.432048 0.087 Uiso 1 1 calc R U . . .
C11 C 0.2426(3) 0.6026(2) 0.08350(18) 0.0209(6) Uani 1 1 d . . . . .
H11A H 0.284945 0.556261 0.048069 0.025 Uiso 1 1 calc R U . . .
H11B H 0.153695 0.582408 0.068217 0.025 Uiso 1 1 calc R U . . .
C12 C 0.3959(3) 0.72297(19) 0.03955(17) 0.0202(6) Uani 1 1 d . . . . .
C13 C 0.2816(3) 0.69772(19) 0.06669(17) 0.0204(6) Uani 1 1 d . . . . .
C14 C 0.2047(3) 0.7636(2) 0.08322(18) 0.0224(6) Uani 1 1 d . . . . .
H14 H 0.126156 0.745921 0.099726 0.027 Uiso 1 1 calc R U . . .
C15 C 0.2384(3) 0.8548(2) 0.07651(18) 0.0223(6) Uani 1 1 d . . . . .
C16 C 0.3539(3) 0.8779(2) 0.05142(18) 0.0222(6) Uani 1 1 d . . . . .
H16 H 0.379169 0.939687 0.046946 0.027 Uiso 1 1 calc R U . . .
C17 C 0.4340(3) 0.8143(2) 0.03256(17) 0.0214(6) Uani 1 1 d . . . . .
C18 C 0.1510(3) 0.9245(2) 0.0997(2) 0.0259(6) Uani 1 1 d . . . . .
C19 C 0.1388(3) 0.9426(2) 0.1941(2) 0.0315(7) Uani 1 1 d . . . . .
H19A H 0.115230 0.883025 0.208204 0.047 Uiso 1 1 calc R U . . .
H19B H 0.076201 0.981586 0.209129 0.047 Uiso 1 1 calc R U . . .
H19C H 0.217051 0.974728 0.225237 0.047 Uiso 1 1 calc R U . . .
C20 C 0.0250(3) 0.8844(3) 0.0516(2) 0.0339(8) Uani 1 1 d . . . . .
H20A H 0.032845 0.870874 -0.008665 0.051 Uiso 1 1 calc R U . . .
H20B H -0.029815 0.929896 0.066488 0.051 Uiso 1 1 calc R U . . .
H20C H -0.008486 0.826704 0.066103 0.051 Uiso 1 1 calc R U . . .
C21 C 0.1964(3) 1.0180(2) 0.0811(3) 0.0365(8) Uani 1 1 d . . . . .
H21A H 0.274669 1.046503 0.113936 0.055 Uiso 1 1 calc R U . . .
H21B H 0.136635 1.059516 0.096021 0.055 Uiso 1 1 calc R U . . .
H21C H 0.207016 1.007906 0.021402 0.055 Uiso 1 1 calc R U . . .
C22 C 0.5615(3) 0.8459(2) 0.01093(18) 0.0224(6) Uani 1 1 d . . . . .
H22A H 0.557427 0.889301 -0.025042 0.027 Uiso 1 1 calc R U . . .
H22B H 0.593302 0.790989 -0.021246 0.027 Uiso 1 1 calc R U . . .
C23 C 0.7157(3) 0.8421(2) 0.12800(19) 0.0223(6) Uani 1 1 d . . . . .
C24 C 0.6491(3) 0.8942(2) 0.08853(19) 0.0231(6) Uani 1 1 d . . . . .
C25 C 0.6593(3) 0.9893(2) 0.12466(19) 0.0250(6) Uani 1 1 d . . . . .
H25 H 0.615573 1.025199 0.097645 0.030 Uiso 1 1 calc R U . . .
C26 C 0.7320(3) 1.0341(2) 0.1998(2) 0.0273(7) Uani 1 1 d . . . . .
C27 C 0.7948(3) 0.9798(2) 0.23760(19) 0.0257(6) Uani 1 1 d . . . . .
H27 H 0.844678 1.008882 0.288364 0.031 Uiso 1 1 calc R U . . .
C28 C 0.7875(3) 0.8835(2) 0.20375(19) 0.0238(6) Uani 1 1 d . . . . .
C29 C 0.7408(4) 1.1401(2) 0.2351(2) 0.0339(8) Uani 1 1 d . . . . .
C30 C 0.6129(4) 1.1667(3) 0.2376(3) 0.0552(11) Uani 1 1 d . . . . .
H30A H 0.566544 1.136115 0.274787 0.083 Uiso 1 1 calc R U . . .
H30B H 0.570424 1.146478 0.181112 0.083 Uiso 1 1 calc R U . . .
H30C H 0.620213 1.234540 0.258366 0.083 Uiso 1 1 calc R U . . .
C31 C 0.8115(5) 1.1905(3) 0.1777(3) 0.0512(11) Uani 1 1 d . . . . .
H31A H 0.815703 1.258021 0.199006 0.077 Uiso 1 1 calc R U . . .
H31B H 0.769630 1.169927 0.121073 0.077 Uiso 1 1 calc R U . . .
H31C H 0.894232 1.175839 0.176415 0.077 Uiso 1 1 calc R U . . .
C32 C 0.8056(5) 1.1736(3) 0.3232(3) 0.0557(12) Uani 1 1 d . . . . .
H32A H 0.760548 1.142129 0.360376 0.084 Uiso 1 1 calc R U . . .
H32B H 0.809563 1.241216 0.343572 0.084 Uiso 1 1 calc R U . . .
H32C H 0.888516 1.159174 0.322349 0.084 Uiso 1 1 calc R U . . .
C33 C 0.8541(3) 0.8255(2) 0.24887(19) 0.0251(6) Uani 1 1 d . . . . .
H33A H 0.932564 0.863664 0.276702 0.030 Uiso 1 1 calc R U . . .
H33B H 0.872718 0.771078 0.206990 0.030 Uiso 1 1 calc R U . . .
C34 C 0.7027(3) 0.7047(2) 0.29333(18) 0.0230(6) Uani 1 1 d . . . . .
C35 C 0.7822(3) 0.7907(2) 0.31405(19) 0.0233(6) Uani 1 1 d . . . . .
C36 C 0.7930(3) 0.8442(2) 0.3965(2) 0.0261(6) Uani 1 1 d . . . . .
H36 H 0.847273 0.902173 0.411788 0.031 Uiso 1 1 calc R U . . .
C37 C 0.7268(3) 0.8154(2) 0.45727(19) 0.0273(7) Uani 1 1 d . . . . .
C38 C 0.6446(3) 0.7312(2) 0.43325(19) 0.0259(6) Uani 1 1 d . . . . .
H38 H 0.597088 0.711695 0.473637 0.031 Uiso 1 1 calc R U . . .
C39 C 0.6308(3) 0.6753(2) 0.35161(18) 0.0227(6) Uani 1 1 d . . . . .
C40 C 0.7474(4) 0.8738(2) 0.5488(2) 0.0354(8) Uani 1 1 d D U . . .
C41 C 0.7403(12) 0.9773(4) 0.5523(5) 0.063(3) Uani 0.670(15) 1 d D U P A 1
H41A H 0.659468 0.981428 0.528555 0.094 Uiso 0.670(15) 1 calc R U P A 1
H41B H 0.754284 1.014560 0.610505 0.094 Uiso 0.670(15) 1 calc R U P A 1
H41C H 0.802816 1.001179 0.519880 0.094 Uiso 0.670(15) 1 calc R U P A 1
C42 C 0.8718(8) 0.8678(9) 0.5853(5) 0.079(4) Uani 0.670(15) 1 d D U P A 1
H42A H 0.933486 0.886242 0.549856 0.118 Uiso 0.670(15) 1 calc R U P A 1
H42B H 0.888695 0.909735 0.641687 0.118 Uiso 0.670(15) 1 calc R U P A 1
H42C H 0.874034 0.803604 0.588069 0.118 Uiso 0.670(15) 1 calc R U P A 1
C43 C 0.6505(9) 0.8455(6) 0.6029(4) 0.053(2) Uani 0.670(15) 1 d D U P A 1
H43A H 0.570059 0.849613 0.578515 0.080 Uiso 0.670(15) 1 calc R U P A 1
H43B H 0.652124 0.781184 0.605702 0.080 Uiso 0.670(15) 1 calc R U P A 1
H43C H 0.666785 0.887315 0.659320 0.080 Uiso 0.670(15) 1 calc R U P A 1
C41X C 0.837(2) 0.9630(11) 0.5607(8) 0.075(7) Uani 0.330(15) 1 d D U P A 2
H41D H 0.913528 0.948616 0.538667 0.112 Uiso 0.330(15) 1 calc R U P A 2
H41E H 0.802910 1.003598 0.530672 0.112 Uiso 0.330(15) 1 calc R U P A 2
H41F H 0.852200 0.994729 0.620370 0.112 Uiso 0.330(15) 1 calc R U P A 2
C42X C 0.808(2) 0.8132(11) 0.5972(8) 0.061(5) Uani 0.330(15) 1 d D U P A 2
H42D H 0.886972 0.803734 0.576378 0.091 Uiso 0.330(15) 1 calc R U P A 2
H42E H 0.820256 0.845117 0.656975 0.091 Uiso 0.330(15) 1 calc R U P A 2
H42F H 0.755019 0.752664 0.588888 0.091 Uiso 0.330(15) 1 calc R U P A 2
C43X C 0.6270(14) 0.8883(18) 0.5805(13) 0.076(6) Uani 0.330(15) 1 d D U P A 2
H43D H 0.573324 0.827858 0.570957 0.115 Uiso 0.330(15) 1 calc R U P A 2
H43E H 0.639020 0.918875 0.640538 0.115 Uiso 0.330(15) 1 calc R U P A 2
H43F H 0.589730 0.927744 0.550841 0.115 Uiso 0.330(15) 1 calc R U P A 2
C44 C 0.5375(3) 0.5854(2) 0.32444(18) 0.0233(6) Uani 1 1 d . . . . .
H44A H 0.570184 0.539754 0.281107 0.028 Uiso 1 1 calc R U . . .
H44B H 0.525728 0.558713 0.373007 0.028 Uiso 1 1 calc R U . . .
N1 N 0.5170(2) 0.75691(17) 0.19871(15) 0.0225(5) Uani 1 1 d . . . . .
C45 C 0.4947(3) 0.8176(2) 0.2470(2) 0.0282(7) Uani 1 1 d . . . . .
C46 C 0.4674(5) 0.8960(3) 0.3102(3) 0.0666(14) Uani 1 1 d . . . . .
H46A H 0.511909 0.899613 0.363894 0.100 Uiso 1 1 calc R U . . .
H46B H 0.379542 0.887334 0.315847 0.100 Uiso 1 1 calc R U . . .
H46C H 0.492272 0.953874 0.293626 0.100 Uiso 1 1 calc R U . . .
O6 O 0.3463(2) 0.37945(15) 0.09292(13) 0.0270(5) Uani 1 1 d . . . . .
C47 C 0.2222(3) 0.3566(3) 0.0985(2) 0.0404(8) Uani 1 1 d . . . . .
H47A H 0.178019 0.343023 0.042190 0.048 Uiso 1 1 calc R U . . .
H47B H 0.193305 0.410447 0.134843 0.048 Uiso 1 1 calc R U . . .
C48 C 0.1945(4) 0.2749(3) 0.1327(3) 0.0517(10) Uani 1 1 d . . . . .
H48A H 0.211360 0.219197 0.091558 0.062 Uiso 1 1 calc R U . . .
H48B H 0.106390 0.264501 0.140353 0.062 Uiso 1 1 calc R U . . .
C49 C 0.2683(5) 0.2850(4) 0.2168(4) 0.0696(15) Uani 1 1 d . . . . .
H49A H 0.243866 0.227504 0.235375 0.084 Uiso 1 1 calc R U . . .
H49B H 0.355718 0.289189 0.207461 0.084 Uiso 1 1 calc R U . . .
C50 C 0.2544(6) 0.3652(4) 0.2846(4) 0.082(2) Uani 1 1 d . . . . .
H50A H 0.282279 0.423274 0.267701 0.098 Uiso 1 1 calc R U . . .
H50B H 0.307324 0.366096 0.334784 0.098 Uiso 1 1 calc R U . . .
Cl2 Cl 0.09523(18) 0.36334(11) 0.31155(11) 0.0905(5) Uani 1 1 d . . . . .
N2 N 0.5548(4) 0.3785(3) 0.4297(3) 0.0621(10) Uani 1 1 d . . . . .
C51 C 0.6341(5) 0.4110(3) 0.4094(3) 0.0484(10) Uani 1 1 d . . . . .
C52 C 0.7463(4) 0.4580(3) 0.3811(3) 0.0541(11) Uani 1 1 d . . . . .
H52A H 0.757654 0.525341 0.406324 0.081 Uiso 1 1 calc R U . . .
H52B H 0.737368 0.445937 0.320015 0.081 Uiso 1 1 calc R U . . .
H52C H 0.817296 0.433370 0.398355 0.081 Uiso 1 1 calc R U . . .
N3 N -0.0843(3) 0.6018(3) 0.0870(2) 0.0477(8) Uani 1 1 d . . . . .
C53 C -0.0815(3) 0.5309(3) 0.0996(2) 0.0393(9) Uani 1 1 d . . . . .
C54 C -0.0726(4) 0.4398(3) 0.1142(3) 0.0491(10) Uani 1 1 d . . . . .
H54A H -0.026986 0.405733 0.071468 0.074 Uiso 1 1 calc R U . . .
H54B H -0.154716 0.404029 0.111339 0.074 Uiso 1 1 calc R U . . .
H54C H -0.030189 0.448445 0.169677 0.074 Uiso 1 1 calc R U . . .

loop_
_atom_site_aniso_label
_atom_site_aniso_U_11
_atom_site_aniso_U_22
_atom_site_aniso_U_33
_atom_site_aniso_U_23
_atom_site_aniso_U_13
_atom_site_aniso_U_12
Ti1 0.0256(3) 0.0168(3) 0.0167(3) 0.0012(2) 0.0008(2) 0.0052(2)
Ti2 0.0273(3) 0.0161(3) 0.0165(3) 0.0019(2) 0.0012(2) 0.0059(2)
Cl1 0.0379(4) 0.0262(4) 0.0215(4) 0.0036(3) -0.0023(3) 0.0132(3)
O1 0.0267(10) 0.0196(10) 0.0171(10) 0.0022(8) 0.0025(8) 0.0065(8)
O2 0.0258(10) 0.0181(10) 0.0179(10) 0.0020(8) 0.0001(8) 0.0063(8)
O3 0.0279(11) 0.0185(10) 0.0211(10) 0.0027(8) 0.0015(8) 0.0055(8)
O4 0.0282(11) 0.0225(10) 0.0184(10) 0.0021(8) -0.0003(8) 0.0051(8)
O5 0.0273(11) 0.0185(10) 0.0183(10) 0.0025(8) 0.0021(8) 0.0064(8)
C1 0.0266(15) 0.0135(13) 0.0208(14) 0.0010(11) 0.0028(11) 0.0034(11)
C2 0.0285(15) 0.0148(13) 0.0213(14) 0.0035(11) 0.0017(12) 0.0033(11)
C3 0.0317(16) 0.0208(14) 0.0172(14) 0.0035(11) -0.0003(12) 0.0034(12)
C4 0.0309(16) 0.0234(15) 0.0214(15) 0.0027(12) 0.0036(12) 0.0052(12)
C5 0.0266(15) 0.0201(14) 0.0227(15) 0.0048(12) 0.0013(12) 0.0040(11)
C6 0.0270(15) 0.0144(13) 0.0202(14) 0.0029(11) 0.0004(11) 0.0010(11)
C7 0.0338(17) 0.0373(18) 0.0251(16) 0.0037(14) 0.0043(13) 0.0111(14)
C8 0.049(2) 0.082(3) 0.031(2) 0.020(2) 0.0130(17) 0.026(2)
C9 0.037(2) 0.058(2) 0.039(2) 0.0104(18) 0.0111(16) 0.0127(18)
C10 0.062(3) 0.039(2) 0.070(3) 0.000(2) 0.030(2) 0.013(2)
C11 0.0259(14) 0.0176(14) 0.0182(14) 0.0034(11) 0.0009(11) 0.0030(11)
C12 0.0271(15) 0.0165(13) 0.0158(13) 0.0004(11) -0.0016(11) 0.0075(11)
C13 0.0275(15) 0.0165(13) 0.0156(13) 0.0017(11) -0.0008(11) 0.0038(11)
C14 0.0239(14) 0.0249(15) 0.0181(14) 0.0053(11) 0.0007(11) 0.0040(12)
C15 0.0278(15) 0.0219(14) 0.0166(13) 0.0027(11) -0.0015(11) 0.0073(12)
C16 0.0317(16) 0.0167(13) 0.0178(14) 0.0041(11) 0.0000(11) 0.0042(11)
C17 0.0267(15) 0.0212(14) 0.0155(13) 0.0032(11) -0.0003(11) 0.0047(11)
C18 0.0298(16) 0.0229(15) 0.0257(16) 0.0058(12) 0.0029(12) 0.0077(12)
C19 0.0391(18) 0.0281(16) 0.0274(17) 0.0032(13) 0.0077(14) 0.0113(14)
C20 0.0316(17) 0.0364(18) 0.0341(18) 0.0057(15) -0.0013(14) 0.0145(14)
C21 0.0395(19) 0.0286(17) 0.050(2) 0.0166(16) 0.0157(16) 0.0169(15)
C22 0.0292(15) 0.0179(14) 0.0200(14) 0.0043(11) 0.0011(12) 0.0045(11)
C23 0.0249(15) 0.0199(14) 0.0214(14) 0.0037(11) 0.0050(12) 0.0037(11)
C24 0.0252(15) 0.0220(15) 0.0212(14) 0.0046(12) 0.0042(12) 0.0024(12)
C25 0.0306(16) 0.0211(15) 0.0242(15) 0.0066(12) 0.0047(12) 0.0056(12)
C26 0.0354(17) 0.0207(15) 0.0244(16) 0.0043(12) 0.0049(13) 0.0019(13)
C27 0.0301(16) 0.0240(15) 0.0199(14) 0.0022(12) 0.0008(12) 0.0008(12)
C28 0.0243(15) 0.0234(15) 0.0227(15) 0.0047(12) 0.0049(12) 0.0023(12)
C29 0.050(2) 0.0197(16) 0.0278(17) 0.0006(13) -0.0017(15) 0.0036(14)
C30 0.061(3) 0.031(2) 0.065(3) -0.0061(19) 0.003(2) 0.0158(19)
C31 0.074(3) 0.0275(19) 0.047(2) 0.0088(17) 0.003(2) -0.0050(19)
C32 0.097(4) 0.0259(18) 0.036(2) -0.0036(16) -0.015(2) 0.011(2)
C33 0.0261(15) 0.0243(15) 0.0233(15) 0.0047(12) -0.0006(12) 0.0028(12)
C34 0.0269(15) 0.0223(14) 0.0185(14) 0.0010(11) -0.0018(11) 0.0085(12)
C35 0.0253(15) 0.0240(15) 0.0208(15) 0.0050(12) -0.0007(12) 0.0067(12)
C36 0.0301(16) 0.0214(15) 0.0246(16) 0.0036(12) -0.0029(12) 0.0031(12)
C37 0.0375(17) 0.0228(15) 0.0196(15) 0.0025(12) -0.0019(13) 0.0054(13)
C38 0.0331(16) 0.0252(15) 0.0200(15) 0.0053(12) 0.0013(12) 0.0075(13)
C39 0.0272(15) 0.0206(14) 0.0207(14) 0.0051(12) -0.0021(12) 0.0073(12)
C40 0.049(2) 0.0303(17) 0.0211(16) -0.0003(13) 0.0017(14) -0.0003(15)
C41 0.114(8) 0.028(3) 0.042(4) -0.003(3) 0.032(4) 0.009(4)
C42 0.062(5) 0.115(10) 0.036(4) -0.028(5) -0.018(3) 0.031(5)
C43 0.075(5) 0.047(4) 0.022(3) -0.009(3) 0.009(3) -0.013(4)
C41X 0.133(16) 0.040(7) 0.025(6) -0.013(5) 0.012(9) -0.031(10)
C42X 0.095(13) 0.055(8) 0.025(6) 0.001(6) -0.019(7) 0.013(8)
C43X 0.075(8) 0.085(15) 0.050(11) -0.028(10) 0.012(7) 0.025(8)
C44 0.0312(16) 0.0203(14) 0.0185(14) 0.0045(11) 0.0003(12) 0.0060(12)
N1 0.0263(13) 0.0202(12) 0.0195(12) 0.0031(10) 0.0000(10) 0.0035(10)
C45 0.0317(17) 0.0242(16) 0.0273(16) 0.0035(14) 0.0011(13) 0.0062(13)
C46 0.079(3) 0.050(3) 0.059(3) -0.019(2) 0.013(3) 0.025(2)
O6 0.0378(12) 0.0219(10) 0.0204(10) 0.0018(8) 0.0011(9) 0.0090(9)
C47 0.0381(19) 0.045(2) 0.0323(19) 0.0008(16) 0.0025(15) 0.0038(16)
C48 0.053(2) 0.043(2) 0.055(3) 0.0079(19) 0.009(2) -0.0007(19)
C49 0.068(3) 0.077(4) 0.073(4) 0.046(3) 0.002(3) -0.003(3)
C50 0.092(4) 0.075(4) 0.068(3) 0.035(3) -0.017(3) -0.039(3)
Cl2 0.1171(13) 0.0681(9) 0.0809(10) 0.0071(7) 0.0206(9) 0.0155(8)
N2 0.070(3) 0.059(3) 0.065(3) 0.027(2) 0.006(2) 0.015(2)
C51 0.067(3) 0.045(2) 0.038(2) 0.0148(18) -0.004(2) 0.025(2)
C52 0.050(2) 0.056(3) 0.062(3) 0.027(2) -0.003(2) 0.011(2)
N3 0.0385(18) 0.053(2) 0.045(2) 0.0017(16) -0.0025(14) 0.0064(15)
C53 0.0282(17) 0.052(2) 0.0292(18) -0.0010(16) -0.0021(14) 0.0021(16)
C54 0.038(2) 0.062(3) 0.045(2) 0.015(2) -0.0010(17) 0.0040(19)

loop_
_atom_type_symbol
_atom_type_description
_atom_type_scat_dispersion_real
_atom_type_scat_dispersion_imag
_atom_type_scat_source
C C 0.0181 0.0091 'International Tables Vol C Tables 4.2.6.8 and 6.1.1.4'
H H 0.0000 0.0000 'International Tables Vol C Tables 4.2.6.8 and 6.1.1.4'
N N 0.0311 0.0180 'International Tables Vol C Tables 4.2.6.8 and 6.1.1.4'
O O 0.0492 0.0322 'International Tables Vol C Tables 4.2.6.8 and 6.1.1.4'
Cl Cl 0.3639 0.7018 'International Tables Vol C Tables 4.2.6.8 and 6.1.1.4'
Ti Ti 0.2191 1.8069 'International Tables Vol C Tables 4.2.6.8 and 6.1.1.4'

loop_
_geom_angle_atom_site_label_1
_geom_angle_atom_site_label_2
_geom_angle_atom_site_label_3
_geom_angle
_geom_angle_site_symmetry_1
_geom_angle_site_symmetry_3
_geom_angle_publ_flag
O4 Ti1 O3 96.72(9) . . ?
O4 Ti1 O5 110.96(9) . . ?
O3 Ti1 O5 110.87(9) . . ?
O4 Ti1 O2 165.67(9) . . ?
O3 Ti1 O2 88.26(9) . . ?
O5 Ti1 O2 79.42(8) . . ?
O4 Ti1 O1 88.07(9) . . ?
O3 Ti1 O1 166.44(9) . . ?
O5 Ti1 O1 78.87(9) . . ?
O2 Ti1 O1 84.26(8) . . ?
O4 Ti1 N1 84.30(9) . . ?
O3 Ti1 N1 85.30(9) . . ?
O5 Ti1 N1 155.34(10) . . ?
O2 Ti1 N1 82.73(9) . . ?
O1 Ti1 N1 82.56(9) . . ?
O6 Ti2 O1 92.75(9) . . ?
O6 Ti2 O2 100.23(9) . 2_665 ?
O1 Ti2 O2 165.94(9) . 2_665 ?
O6 Ti2 O5 91.42(9) . 2_665 ?
O1 Ti2 O5 98.03(8) . 2_665 ?
O2 Ti2 O5 76.42(8) 2_665 2_665 ?
O6 Ti2 O5 162.58(9) . . ?
O1 Ti2 O5 75.69(8) . . ?
O2 Ti2 O5 90.43(8) 2_665 . ?
O5 Ti2 O5 77.63(9) 2_665 . ?
O6 Ti2 Cl1 98.25(8) . . ?
O1 Ti2 Cl1 96.44(6) . . ?
O2 Ti2 Cl1 87.09(6) 2_665 . ?
O5 Ti2 Cl1 162.17(7) 2_665 . ?
O5 Ti2 Cl1 96.00(6) . . ?
C1 O1 Ti2 134.74(17) . . ?
C1 O1 Ti1 125.01(17) . . ?
Ti2 O1 Ti1 100.06(9) . . ?
C12 O2 Ti2 138.33(17) . 2_665 ?
C12 O2 Ti1 124.92(17) . . ?
Ti2 O2 Ti1 96.67(9) 2_665 . ?
C23 O3 Ti1 131.92(19) . . ?
C34 O4 Ti1 134.30(19) . . ?
Ti1 O5 Ti2 103.85(10) . 2_665 ?
Ti1 O5 Ti2 104.75(10) . . ?
Ti2 O5 Ti2 102.37(9) 2_665 . ?
O1 C1 C6 118.5(3) . . ?
O1 C1 C2 120.0(3) . . ?
C6 C1 C2 121.4(3) . . ?
C1 C2 C3 117.9(3) . . ?
C1 C2 C44 122.9(3) . . ?
C3 C2 C44 119.2(3) . . ?
C4 C3 C2 122.5(3) . . ?
C4 C3 H3 118.7 . . ?
C2 C3 H3 118.7 . . ?
C5 C4 C3 117.1(3) . . ?
C5 C4 C7 120.5(3) . . ?
C3 C4 C7 122.4(3) . . ?
C6 C5 C4 122.5(3) . . ?
C6 C5 H5 118.8 . . ?
C4 C5 H5 118.8 . . ?
C5 C6 C1 118.5(3) . . ?
C5 C6 C11 119.5(3) . . ?
C1 C6 C11 121.9(3) . . ?
C8 C7 C10 110.9(4) . . ?
C8 C7 C9 106.2(3) . . ?
C10 C7 C9 108.1(3) . . ?
C8 C7 C4 112.0(3) . . ?
C10 C7 C4 108.1(3) . . ?
C9 C7 C4 111.5(3) . . ?
C7 C8 H8A 109.5 . . ?
C7 C8 H8B 109.5 . . ?
H8A C8 H8B 109.5 . . ?
C7 C8 H8C 109.5 . . ?
H8A C8 H8C 109.5 . . ?
H8B C8 H8C 109.5 . . ?
C7 C9 H9A 109.5 . . ?
C7 C9 H9B 109.5 . . ?
H9A C9 H9B 109.5 . . ?
C7 C9 H9C 109.5 . . ?
H9A C9 H9C 109.5 . . ?
H9B C9 H9C 109.5 . . ?
C7 C10 H10A 109.5 . . ?
C7 C10 H10B 109.5 . . ?
H10A C10 H10B 109.5 . . ?
C7 C10 H10C 109.5 . . ?
H10A C10 H10C 109.5 . . ?
H10B C10 H10C 109.5 . . ?
C13 C11 C6 111.4(2) . . ?
C13 C11 H11A 109.3 . . ?
C6 C11 H11A 109.3 . . ?
C13 C11 H11B 109.3 . . ?
C6 C11 H11B 109.3 . . ?
H11A C11 H11B 108.0 . . ?
O2 C12 C13 118.9(3) . . ?
O2 C12 C17 120.2(3) . . ?
C13 C12 C17 120.6(3) . . ?
C14 C13 C12 118.7(3) . . ?
C14 C13 C11 119.2(3) . . ?
C12 C13 C11 122.0(3) . . ?
C13 C14 C15 122.6(3) . . ?
C13 C14 H14 118.7 . . ?
C15 C14 H14 118.7 . . ?
C16 C15 C14 117.0(3) . . ?
C16 C15 C18 123.5(3) . . ?
C14 C15 C18 119.4(3) . . ?
C15 C16 C17 122.9(3) . . ?
C15 C16 H16 118.5 . . ?
C17 C16 H16 118.5 . . ?
C16 C17 C12 118.2(3) . . ?
C16 C17 C22 120.1(3) . . ?
C12 C17 C22 121.6(3) . . ?
C21 C18 C15 112.7(3) . . ?
C21 C18 C20 108.2(3) . . ?
C15 C18 C20 110.3(3) . . ?
C21 C18 C19 108.0(3) . . ?
C15 C18 C19 108.3(2) . . ?
C20 C18 C19 109.2(3) . . ?
C18 C19 H19A 109.5 . . ?
C18 C19 H19B 109.5 . . ?
H19A C19 H19B 109.5 . . ?
C18 C19 H19C 109.5 . . ?
H19A C19 H19C 109.5 . . ?
H19B C19 H19C 109.5 . . ?
C18 C20 H20A 109.5 . . ?
C18 C20 H20B 109.5 . . ?
H20A C20 H20B 109.5 . . ?
C18 C20 H20C 109.5 . . ?
H20A C20 H20C 109.5 . . ?
H20B C20 H20C 109.5 . . ?
C18 C21 H21A 109.5 . . ?
C18 C21 H21B 109.5 . . ?
H21A C21 H21B 109.5 . . ?
C18 C21 H21C 109.5 . . ?
H21A C21 H21C 109.5 . . ?
H21B C21 H21C 109.5 . . ?
C17 C22 C24 112.3(2) . . ?
C17 C22 H22A 109.2 . . ?
C24 C22 H22A 109.2 . . ?
C17 C22 H22B 109.2 . . ?
C24 C22 H22B 109.2 . . ?
H22A C22 H22B 107.9 . . ?
O3 C23 C28 119.9(3) . . ?
O3 C23 C24 118.6(3) . . ?
C28 C23 C24 121.3(3) . . ?
C25 C24 C23 118.5(3) . . ?
C25 C24 C22 121.1(3) . . ?
C23 C24 C22 120.3(3) . . ?
C24 C25 C26 122.2(3) . . ?
C24 C25 H25 118.9 . . ?
C26 C25 H25 118.9 . . ?
C27 C26 C25 117.5(3) . . ?
C27 C26 C29 123.2(3) . . ?
C25 C26 C29 119.2(3) . . ?
C26 C27 C28 122.5(3) . . ?
C26 C27 H27 118.7 . . ?
C28 C27 H27 118.7 . . ?
C23 C28 C27 118.0(3) . . ?
C23 C28 C33 121.1(3) . . ?
C27 C28 C33 121.0(3) . . ?
C32 C29 C31 109.0(3) . . ?
C32 C29 C30 108.5(4) . . ?
C31 C29 C30 108.1(4) . . ?
C32 C29 C26 111.8(3) . . ?
C31 C29 C26 109.0(3) . . ?
C30 C29 C26 110.5(3) . . ?
C29 C30 H30A 109.5 . . ?
C29 C30 H30B 109.5 . . ?
H30A C30 H30B 109.5 . . ?
C29 C30 H30C 109.5 . . ?
H30A C30 H30C 109.5 . . ?
H30B C30 H30C 109.5 . . ?
C29 C31 H31A 109.5 . . ?
C29 C31 H31B 109.5 . . ?
H31A C31 H31B 109.5 . . ?
C29 C31 H31C 109.5 . . ?
H31A C31 H31C 109.5 . . ?
H31B C31 H31C 109.5 . . ?
C29 C32 H32A 109.5 . . ?
C29 C32 H32B 109.5 . . ?
H32A C32 H32B 109.5 . . ?
C29 C32 H32C 109.5 . . ?
H32A C32 H32C 109.5 . . ?
H32B C32 H32C 109.5 . . ?
C28 C33 C35 113.9(3) . . ?
C28 C33 H33A 108.8 . . ?
C35 C33 H33A 108.8 . . ?
C28 C33 H33B 108.8 . . ?
C35 C33 H33B 108.8 . . ?
H33A C33 H33B 107.7 . . ?
O4 C34 C39 119.0(3) . . ?
O4 C34 C35 119.2(3) . . ?
C39 C34 C35 121.7(3) . . ?
C36 C35 C34 117.8(3) . . ?
C36 C35 C33 120.6(3) . . ?
C34 C35 C33 121.6(3) . . ?
C35 C36 C37 122.2(3) . . ?
C35 C36 H36 118.9 . . ?
C37 C36 H36 118.9 . . ?
C36 C37 C38 118.3(3) . . ?
C36 C37 C40 120.4(3) . . ?
C38 C37 C40 121.3(3) . . ?
C39 C38 C37 121.6(3) . . ?
C39 C38 H38 119.2 . . ?
C37 C38 H38 119.2 . . ?
C38 C39 C34 118.3(3) . . ?
C38 C39 C44 121.7(3) . . ?
C34 C39 C44 120.0(3) . . ?
C43X C40 C41X 113.6(12) . . ?
C42 C40 C43 110.2(6) . . ?
C43X C40 C37 109.3(7) . . ?
C42 C40 C37 109.1(4) . . ?
C41X C40 C37 112.7(6) . . ?
C43 C40 C37 113.8(4) . . ?
C43X C40 C42X 109.5(12) . . ?
C41X C40 C42X 106.3(11) . . ?
C37 C40 C42X 105.0(6) . . ?
C42 C40 C41 109.3(6) . . ?
C43 C40 C41 104.9(5) . . ?
C37 C40 C41 109.5(4) . . ?
C40 C41 H41A 109.5 . . ?
C40 C41 H41B 109.5 . . ?
H41A C41 H41B 109.5 . . ?
C40 C41 H41C 109.5 . . ?
H41A C41 H41C 109.5 . . ?
H41B C41 H41C 109.5 . . ?
C40 C42 H42A 109.5 . . ?
C40 C42 H42B 109.5 . . ?
H42A C42 H42B 109.5 . . ?
C40 C42 H42C 109.5 . . ?
H42A C42 H42C 109.5 . . ?
H42B C42 H42C 109.5 . . ?
C40 C43 H43A 109.5 . . ?
C40 C43 H43B 109.5 . . ?
H43A C43 H43B 109.5 . . ?
C40 C43 H43C 109.5 . . ?
H43A C43 H43C 109.5 . . ?
H43B C43 H43C 109.5 . . ?
C40 C41X H41D 109.5 . . ?
C40 C41X H41E 109.5 . . ?
H41D C41X H41E 109.5 . . ?
C40 C41X H41F 109.5 . . ?
H41D C41X H41F 109.5 . . ?
H41E C41X H41F 109.5 . . ?
C40 C42X H42D 109.5 . . ?
C40 C42X H42E 109.5 . . ?
H42D C42X H42E 109.5 . . ?
C40 C42X H42F 109.5 . . ?
H42D C42X H42F 109.5 . . ?
H42E C42X H42F 109.5 . . ?
C40 C43X H43D 109.5 . . ?
C40 C43X H43E 109.5 . . ?
H43D C43X H43E 109.5 . . ?
C40 C43X H43F 109.5 . . ?
H43D C43X H43F 109.5 . . ?
H43E C43X H43F 109.5 . . ?
C2 C44 C39 113.3(2) . . ?
C2 C44 H44A 108.9 . . ?
C39 C44 H44A 108.9 . . ?
C2 C44 H44B 108.9 . . ?
C39 C44 H44B 108.9 . . ?
H44A C44 H44B 107.7 . . ?
C45 N1 Ti1 166.9(3) . . ?
N1 C45 C46 179.1(4) . . ?
C45 C46 H46A 109.5 . . ?
C45 C46 H46B 109.5 . . ?
H46A C46 H46B 109.5 . . ?
C45 C46 H46C 109.5 . . ?
H46A C46 H46C 109.5 . . ?
H46B C46 H46C 109.5 . . ?
C47 O6 Ti2 157.4(2) . . ?
O6 C47 C48 111.5(3) . . ?
O6 C47 H47A 109.3 . . ?
C48 C47 H47A 109.3 . . ?
O6 C47 H47B 109.3 . . ?
C48 C47 H47B 109.3 . . ?
H47A C47 H47B 108.0 . . ?
C47 C48 C49 113.7(4) . . ?
C47 C48 H48A 108.8 . . ?
C49 C48 H48A 108.8 . . ?
C47 C48 H48B 108.8 . . ?
C49 C48 H48B 108.8 . . ?
H48A C48 H48B 107.7 . . ?
C50 C49 C48 115.7(5) . . ?
C50 C49 H49A 108.4 . . ?
C48 C49 H49A 108.4 . . ?
C50 C49 H49B 108.4 . . ?
C48 C49 H49B 108.4 . . ?
H49A C49 H49B 107.4 . . ?
C49 C50 Cl2 112.8(4) . . ?
C49 C50 H50A 109.0 . . ?
Cl2 C50 H50A 109.0 . . ?
C49 C50 H50B 109.0 . . ?
Cl2 C50 H50B 109.0 . . ?
H50A C50 H50B 107.8 . . ?
N2 C51 C52 179.5(6) . . ?
C51 C52 H52A 109.5 . . ?
C51 C52 H52B 109.5 . . ?
H52A C52 H52B 109.5 . . ?
C51 C52 H52C 109.5 . . ?
H52A C52 H52C 109.5 . . ?
H52B C52 H52C 109.5 . . ?
N3 C53 C54 177.5(4) . . ?
C53 C54 H54A 109.5 . . ?
C53 C54 H54B 109.5 . . ?
H54A C54 H54B 109.5 . . ?
C53 C54 H54C 109.5 . . ?
H54A C54 H54C 109.5 . . ?
H54B C54 H54C 109.5 . . ?

loop_
_geom_bond_atom_site_label_1
_geom_bond_atom_site_label_2
_geom_bond_distance
_geom_bond_site_symmetry_2
_geom_bond_publ_flag
Ti1 O4 1.826(2) . ?
Ti1 O3 1.840(2) . ?
Ti1 O5 1.848(2) . ?
Ti1 O2 2.065(2) . ?
Ti1 O1 2.071(2) . ?
Ti1 N1 2.221(3) . ?
Ti2 O6 1.771(2) . ?
Ti2 O1 1.988(2) . ?
Ti2 O2 2.022(2) 2_665 ?
Ti2 O5 2.028(2) 2_665 ?
Ti2 O5 2.077(2) . ?
Ti2 Cl1 2.3142(8) . ?
O1 C1 1.383(4) . ?
O2 C12 1.374(3) . ?
O3 C23 1.359(4) . ?
O4 C34 1.358(4) . ?
C1 C6 1.393(4) . ?
C1 C2 1.398(4) . ?
C2 C3 1.400(4) . ?
C2 C44 1.525(4) . ?
C3 C4 1.397(4) . ?
C3 H3 0.9500 . ?
C4 C5 1.395(4) . ?
C4 C7 1.536(4) . ?
C5 C6 1.391(4) . ?
C5 H5 0.9500 . ?
C6 C11 1.528(4) . ?
C7 C8 1.523(5) . ?
C7 C10 1.528(5) . ?
C7 C9 1.531(5) . ?
C8 H8A 0.9800 . ?
C8 H8B 0.9800 . ?
C8 H8C 0.9800 . ?
C9 H9A 0.9800 . ?
C9 H9B 0.9800 . ?
C9 H9C 0.9800 . ?
C10 H10A 0.9800 . ?
C10 H10B 0.9800 . ?
C10 H10C 0.9800 . ?
C11 C13 1.525(4) . ?
C11 H11A 0.9900 . ?
C11 H11B 0.9900 . ?
C12 C13 1.402(4) . ?
C12 C17 1.406(4) . ?
C13 C14 1.392(4) . ?
C14 C15 1.395(4) . ?
C14 H14 0.9500 . ?
C15 C16 1.393(4) . ?
C15 C18 1.530(4) . ?
C16 C17 1.395(4) . ?
C16 H16 0.9500 . ?
C17 C22 1.519(4) . ?
C18 C21 1.529(4) . ?
C18 C20 1.535(5) . ?
C18 C19 1.538(4) . ?
C19 H19A 0.9800 . ?
C19 H19B 0.9800 . ?
C19 H19C 0.9800 . ?
C20 H20A 0.9800 . ?
C20 H20B 0.9800 . ?
C20 H20C 0.9800 . ?
C21 H21A 0.9800 . ?
C21 H21B 0.9800 . ?
C21 H21C 0.9800 . ?
C22 C24 1.524(4) . ?
C22 H22A 0.9900 . ?
C22 H22B 0.9900 . ?
C23 C28 1.400(4) . ?
C23 C24 1.401(4) . ?
C24 C25 1.389(4) . ?
C25 C26 1.404(4) . ?
C25 H25 0.9500 . ?
C26 C27 1.387(5) . ?
C26 C29 1.540(4) . ?
C27 C28 1.403(4) . ?
C27 H27 0.9500 . ?
C28 C33 1.524(4) . ?
C29 C32 1.524(5) . ?
C29 C31 1.534(5) . ?
C29 C30 1.537(6) . ?
C30 H30A 0.9800 . ?
C30 H30B 0.9800 . ?
C30 H30C 0.9800 . ?
C31 H31A 0.9800 . ?
C31 H31B 0.9800 . ?
C31 H31C 0.9800 . ?
C32 H32A 0.9800 . ?
C32 H32B 0.9800 . ?
C32 H32C 0.9800 . ?
C33 C35 1.525(4) . ?
C33 H33A 0.9900 . ?
C33 H33B 0.9900 . ?
C34 C39 1.399(4) . ?
C34 C35 1.403(4) . ?
C35 C36 1.392(4) . ?
C36 C37 1.394(5) . ?
C36 H36 0.9500 . ?
C37 C38 1.398(5) . ?
C37 C40 1.539(4) . ?
C38 C39 1.392(4) . ?
C38 H38 0.9500 . ?
C39 C44 1.526(4) . ?
C40 C43X 1.493(14) . ?
C40 C42 1.506(8) . ?
C40 C41X 1.506(12) . ?
C40 C43 1.517(7) . ?
C40 C42X 1.553(13) . ?
C40 C41 1.555(7) . ?
C41 H41A 0.9800 . ?
C41 H41B 0.9800 . ?
C41 H41C 0.9800 . ?
C42 H42A 0.9800 . ?
C42 H42B 0.9800 . ?
C42 H42C 0.9800 . ?
C43 H43A 0.9800 . ?
C43 H43B 0.9800 . ?
C43 H43C 0.9800 . ?
C41X H41D 0.9800 . ?
C41X H41E 0.9800 . ?
C41X H41F 0.9800 . ?
C42X H42D 0.9800 . ?
C42X H42E 0.9800 . ?
C42X H42F 0.9800 . ?
C43X H43D 0.9800 . ?
C43X H43E 0.9800 . ?
C43X H43F 0.9800 . ?
C44 H44A 0.9900 . ?
C44 H44B 0.9900 . ?
N1 C45 1.123(4) . ?
C45 C46 1.453(5) . ?
C46 H46A 0.9800 . ?
C46 H46B 0.9800 . ?
C46 H46C 0.9800 . ?
O6 C47 1.387(4) . ?
C47 C48 1.471(6) . ?
C47 H47A 0.9900 . ?
C47 H47B 0.9900 . ?
C48 C49 1.543(7) . ?
C48 H48A 0.9900 . ?
C48 H48B 0.9900 . ?
C49 C50 1.464(9) . ?
C49 H49A 0.9900 . ?
C49 H49B 0.9900 . ?
C50 Cl2 1.850(7) . ?
C50 H50A 0.9900 . ?
C50 H50B 0.9900 . ?
N2 C51 1.056(6) . ?
C51 C52 1.496(7) . ?
C52 H52A 0.9800 . ?
C52 H52B 0.9800 . ?
C52 H52C 0.9800 . ?
N3 C53 1.138(6) . ?
C53 C54 1.463(6) . ?
C54 H54A 0.9800 . ?
C54 H54B 0.9800 . ?
C54 H54C 0.9800 . ?

loop_
_geom_torsion_atom_site_label_1
_geom_torsion_atom_site_label_2
_geom_torsion_atom_site_label_3
_geom_torsion_atom_site_label_4
_geom_torsion
_geom_torsion_site_symmetry_1
_geom_torsion_site_symmetry_2
_geom_torsion_site_symmetry_3
_geom_torsion_site_symmetry_4
_geom_torsion_publ_flag
O4 Ti1 O3 C23 -75.9(3) . . . . ?
O5 Ti1 O3 C23 168.6(2) . . . . ?
O2 Ti1 O3 C23 90.6(3) . . . . ?
O1 Ti1 O3 C23 34.2(5) . . . . ?
N1 Ti1 O3 C23 7.7(3) . . . . ?
O3 Ti1 O4 C34 76.3(3) . . . . ?
O5 Ti1 O4 C34 -168.3(3) . . . . ?
O2 Ti1 O4 C34 -33.4(5) . . . . ?
O1 Ti1 O4 C34 -91.0(3) . . . . ?
N1 Ti1 O4 C34 -8.3(3) . . . . ?
O4 Ti1 O5 Ti2 -175.45(9) . . . 2_665 ?
O3 Ti1 O5 Ti2 -69.18(11) . . . 2_665 ?
O2 Ti1 O5 Ti2 14.83(9) . . . 2_665 ?
O1 Ti1 O5 Ti2 100.99(10) . . . 2_665 ?
N1 Ti1 O5 Ti2 59.2(2) . . . 2_665 ?
O4 Ti1 O5 Ti2 77.51(11) . . . . ?
O3 Ti1 O5 Ti2 -176.22(8) . . . . ?
O2 Ti1 O5 Ti2 -92.21(10) . . . . ?
O1 Ti1 O5 Ti2 -6.05(8) . . . . ?
N1 Ti1 O5 Ti2 -47.9(3) . . . . ?
Ti2 O1 C1 C6 -81.4(3) . . . . ?
Ti1 O1 C1 C6 92.5(3) . . . . ?
Ti2 O1 C1 C2 103.4(3) . . . . ?
Ti1 O1 C1 C2 -82.6(3) . . . . ?
O1 C1 C2 C3 178.7(2) . . . . ?
C6 C1 C2 C3 3.7(4) . . . . ?
O1 C1 C2 C44 -0.4(4) . . . . ?
C6 C1 C2 C44 -175.4(3) . . . . ?
C1 C2 C3 C4 -0.7(4) . . . . ?
C44 C2 C3 C4 178.4(3) . . . . ?
C2 C3 C4 C5 -2.2(4) . . . . ?
C2 C3 C4 C7 179.7(3) . . . . ?
C3 C4 C5 C6 2.2(4) . . . . ?
C7 C4 C5 C6 -179.6(3) . . . . ?
C4 C5 C6 C1 0.6(4) . . . . ?
C4 C5 C6 C11 -175.7(3) . . . . ?
O1 C1 C6 C5 -178.7(2) . . . . ?
C2 C1 C6 C5 -3.7(4) . . . . ?
O1 C1 C6 C11 -2.5(4) . . . . ?
C2 C1 C6 C11 172.5(3) . . . . ?
C5 C4 C7 C8 158.1(3) . . . . ?
C3 C4 C7 C8 -23.9(5) . . . . ?
C5 C4 C7 C10 -79.5(4) . . . . ?
C3 C4 C7 C10 98.6(4) . . . . ?
C5 C4 C7 C9 39.2(4) . . . . ?
C3 C4 C7 C9 -142.8(3) . . . . ?
C5 C6 C11 C13 84.8(3) . . . . ?
C1 C6 C11 C13 -91.4(3) . . . . ?
Ti2 O2 C12 C13 93.1(3) 2_665 . . . ?
Ti1 O2 C12 C13 -91.0(3) . . . . ?
Ti2 O2 C12 C17 -92.7(3) 2_665 . . . ?
Ti1 O2 C12 C17 83.2(3) . . . . ?
O2 C12 C13 C14 176.8(2) . . . . ?
C17 C12 C13 C14 2.6(4) . . . . ?
O2 C12 C13 C11 0.5(4) . . . . ?
C17 C12 C13 C11 -173.7(2) . . . . ?
C6 C11 C13 C14 -83.1(3) . . . . ?
C6 C11 C13 C12 93.2(3) . . . . ?
C12 C13 C14 C15 -2.2(4) . . . . ?
C11 C13 C14 C15 174.2(3) . . . . ?
C13 C14 C15 C16 0.6(4) . . . . ?
C13 C14 C15 C18 -177.1(3) . . . . ?
C14 C15 C16 C17 0.6(4) . . . . ?
C18 C15 C16 C17 178.2(3) . . . . ?
C15 C16 C17 C12 -0.2(4) . . . . ?
C15 C16 C17 C22 -176.1(3) . . . . ?
O2 C12 C17 C16 -175.6(2) . . . . ?
C13 C12 C17 C16 -1.5(4) . . . . ?
O2 C12 C17 C22 0.3(4) . . . . ?
C13 C12 C17 C22 174.4(3) . . . . ?
C16 C15 C18 C21 7.9(4) . . . . ?
C14 C15 C18 C21 -174.6(3) . . . . ?
C16 C15 C18 C20 128.9(3) . . . . ?
C14 C15 C18 C20 -53.5(4) . . . . ?
C16 C15 C18 C19 -111.6(3) . . . . ?
C14 C15 C18 C19 66.0(3) . . . . ?
C16 C17 C22 C24 80.8(3) . . . . ?
C12 C17 C22 C24 -95.0(3) . . . . ?
Ti1 O3 C23 C28 80.8(3) . . . . ?
Ti1 O3 C23 C24 -94.8(3) . . . . ?
O3 C23 C24 C25 177.8(3) . . . . ?
C28 C23 C24 C25 2.3(4) . . . . ?
O3 C23 C24 C22 1.8(4) . . . . ?
C28 C23 C24 C22 -173.7(3) . . . . ?
C17 C22 C24 C25 -86.8(3) . . . . ?
C17 C22 C24 C23 89.2(3) . . . . ?
C23 C24 C25 C26 -1.2(5) . . . . ?
C22 C24 C25 C26 174.9(3) . . . . ?
C24 C25 C26 C27 0.1(5) . . . . ?
C24 C25 C26 C29 178.8(3) . . . . ?
C25 C26 C27 C28 -0.2(5) . . . . ?
C29 C26 C27 C28 -178.8(3) . . . . ?
O3 C23 C28 C27 -177.8(3) . . . . ?
C24 C23 C28 C27 -2.4(4) . . . . ?
O3 C23 C28 C33 1.1(4) . . . . ?
C24 C23 C28 C33 176.6(3) . . . . ?
C26 C27 C28 C23 1.3(5) . . . . ?
C26 C27 C28 C33 -177.6(3) . . . . ?
C27 C26 C29 C32 -10.9(5) . . . . ?
C25 C26 C29 C32 170.5(3) . . . . ?
C27 C26 C29 C31 109.6(4) . . . . ?
C25 C26 C29 C31 -69.0(4) . . . . ?
C27 C26 C29 C30 -131.8(4) . . . . ?
C25 C26 C29 C30 49.6(4) . . . . ?
C23 C28 C33 C35 -93.0(3) . . . . ?
C27 C28 C33 C35 85.9(4) . . . . ?
Ti1 O4 C34 C39 95.7(3) . . . . ?
Ti1 O4 C34 C35 -81.3(4) . . . . ?
O4 C34 C35 C36 -179.3(3) . . . . ?
C39 C34 C35 C36 3.8(4) . . . . ?
O4 C34 C35 C33 1.2(4) . . . . ?
C39 C34 C35 C33 -175.7(3) . . . . ?
C28 C33 C35 C36 -89.6(3) . . . . ?
C28 C33 C35 C34 89.9(3) . . . . ?
C34 C35 C36 C37 -0.9(5) . . . . ?
C33 C35 C36 C37 178.6(3) . . . . ?
C35 C36 C37 C38 -1.9(5) . . . . ?
C35 C36 C37 C40 176.2(3) . . . . ?
C36 C37 C38 C39 1.9(5) . . . . ?
C40 C37 C38 C39 -176.2(3) . . . . ?
C37 C38 C39 C34 0.8(5) . . . . ?
C37 C38 C39 C44 -177.5(3) . . . . ?
O4 C34 C39 C38 179.3(3) . . . . ?
C35 C34 C39 C38 -3.8(4) . . . . ?
O4 C34 C39 C44 -2.4(4) . . . . ?
C35 C34 C39 C44 174.6(3) . . . . ?
C36 C37 C40 C43X 130.8(13) . . . . ?
C38 C37 C40 C43X -51.1(14) . . . . ?
C36 C37 C40 C42 -69.3(7) . . . . ?
C38 C37 C40 C42 108.8(7) . . . . ?
C36 C37 C40 C41X 3.6(13) . . . . ?
C38 C37 C40 C41X -178.4(13) . . . . ?
C36 C37 C40 C43 167.2(6) . . . . ?
C38 C37 C40 C43 -14.7(7) . . . . ?
C36 C37 C40 C42X -111.7(10) . . . . ?
C38 C37 C40 C42X 66.3(10) . . . . ?
C36 C37 C40 C41 50.3(6) . . . . ?
C38 C37 C40 C41 -131.7(6) . . . . ?
C1 C2 C44 C39 94.7(3) . . . . ?
C3 C2 C44 C39 -84.4(3) . . . . ?
C38 C39 C44 C2 91.7(3) . . . . ?
C34 C39 C44 C2 -86.7(3) . . . . ?
O1 Ti2 O6 C47 65.6(6) . . . . ?
O2 Ti2 O6 C47 -109.0(6) 2_665 . . . ?
O5 Ti2 O6 C47 -32.5(6) 2_665 . . . ?
O5 Ti2 O6 C47 17.9(8) . . . . ?
Cl1 Ti2 O6 C47 162.5(6) . . . . ?
Ti2 O6 C47 C48 175.6(4) . . . . ?
O6 C47 C48 C49 53.5(5) . . . . ?
C47 C48 C49 C50 57.9(6) . . . . ?
C48 C49 C50 Cl2 60.5(5) . . . . ?
